data_4118392
loop_
_publ_author_name
'Yuri Janssen'
'Derek S. Middlemiss'
'Shou-Hang Bo'
'Clare P. Grey'
'Peter G. Khalifah'

_publ_section_title
;
 Structural Modulation in the High Capacity Battery Cathode Material
 LiFeBO3
;
_journal_name_full 'Journal of the American Chemical Society'
_journal_page_first 12516
_journal_page_last 12527
_journal_paper_doi 10.1021/ja301881c
_journal_volume 134
_journal_year 2012
_chemical_formula_sum 'B4 Fe4 Li4 O12'
_chemical_formula_weight 486.4
_chemical_name_systematic ' ?'
_space_group_IT_number 14
_symmetry_cell_setting monoclinic
_symmetry_Int_Tables_number 14
_symmetry_space_group_name_Hall '-P 2ybc'
_symmetry_space_group_name_H-M 'P 1 21/c 1'
_audit_creation_method 'Jana2006 Version : 20/02/2012'
_cell_angle_alpha 90
_cell_angle_beta 91.514(8)
_cell_angle_gamma 90
_cell_formula_units_Z 4
_cell_length_a 10.3362(6)
_cell_length_b 8.8687(8)
_cell_length_c 10.1656(9)
_cell_measurement_temperature 293
_cell_volume 931.54(13)
_diffrn_ambient_temperature 293
_diffrn_measured_fraction_theta_full 0.99
_diffrn_measured_fraction_theta_max 0.99
_diffrn_measurement_device 'four-cycle diffractometer'
_diffrn_measurement_device_type 'Oxford Diffraction CCD'
_diffrn_radiation_monochromator graphite
_diffrn_radiation_probe x-ray
_diffrn_radiation_source 'X-ray tube'
_diffrn_radiation_wavelength 0.71073
_diffrn_reflns_av_R_equivalents 0.052
_diffrn_reflns_av_sigmaI/netI 0.0441
_diffrn_reflns_limit_h_max 20
_diffrn_reflns_limit_h_min -20
_diffrn_reflns_limit_k_max 17
_diffrn_reflns_limit_k_min -17
_diffrn_reflns_limit_l_max 20
_diffrn_reflns_limit_l_min -14
_diffrn_reflns_number 48940
_diffrn_reflns_theta_full 45.83
_diffrn_reflns_theta_max 45.83
_diffrn_reflns_theta_min 3.66
_exptl_absorpt_coefficient_mu 6.177
_exptl_absorpt_correction_T_max 1.00000
_exptl_absorpt_correction_T_min 0.42648
_exptl_absorpt_correction_type multi-scan
_exptl_absorpt_process_details
;
CrysAlisPro, Oxford Diffraction Ltd.,
Version 1.171.33.55 (release 05-01-2010 CrysAlis171 .NET)
(compiled Jan  5 2010,16:28:46)
empirical absorption correction using spherical harmonics,
 implemented in SCALE3 ABSPACK scaling algorithm.
;
_exptl_crystal_density_diffrn 3.4669
_exptl_crystal_F_000 928
_exptl_crystal_size_max 0.2925
_exptl_crystal_size_mid 0.1535
_exptl_crystal_size_min 0.0621
_refine_ls_extinction_coef 380(30)
_cod_data_source_file ja301881c_si_001_2.cif
_cod_data_source_block LFB_supercell_unrefined
_cod_depositor_comments
;
The following automatic conversions were performed:

'_diffrn_radiation_probe' value 'X-ray' changed to 'x-ray' according
to the built-in table from CIF Core dictionary named 'cif_core.dic'
version 2.4.1 from 2010-06-29.

Automatic conversion script
Id: cif_fix_values 1715 2011-07-08 13:25:40Z adriana 
;
_cod_database_code 4118392

loop_
_symmetry_equiv_pos_site_id
_symmetry_equiv_pos_as_xyz
1 x,y,z
2 -x,y+1/2,-z+1/2
3 -x,-y,-z
4 x,-y+1/2,z+1/2

loop_
_atom_site_label
_atom_site_type_symbol
_atom_site_fract_x
_atom_site_fract_y
_atom_site_fract_z
_atom_site_adp_type
_atom_site_U_iso_or_equiv
_atom_site_symmetry_multiplicity
_atom_site_occupancy
_atom_site_calc_flag
Fe1a Fe 0.9177 0.661074 0.126221 Uani 0.0101 4 1 d
Fe1b Fe 0.421019 0.66684 0.122933 Uani 0.0101 4 1 d
O2a O 0.610996 0.693909 0.156964 Uani 0.0091 4 1 d
O2b O 0.108691 0.697795 0.158034 Uani 0.0091 4 1 d
O1a O 0.797512 0.839359 0.092722 Uani 0.0093 4 1 d
O1b O 0.297573 0.837975 0.09194 Uani 0.0093 4 1 d
O3a O 0.594559 0.959178 0.138968 Uani 0.0117 4 1 d
O3b O 0.092877 0.960002 0.111978 Uani 0.0117 4 1 d
B1a B 0.66756 0.830819 0.127968 Uani 0.0074 4 1 d
B1b B 0.166739 0.833475 0.122484 Uani 0.0074 4 1 d
Li1a Li 0.917519 0.990696 0.157638 Uani 0.0181 4 1 d
Li1b Li 0.419997 0.004766 0.095052 Uani 0.0181 4 1 d
Fe1c Fe 0.671774 0.16213 0.120472 Uani 0.0101 4 1 d
Fe1d Fe 0.166945 0.165784 0.128682 Uani 0.0101 4 1 d
O2c O 0.359162 0.194803 0.158465 Uani 0.0091 4 1 d
O2d O 0.860525 0.196901 0.156533 Uani 0.0091 4 1 d
O1c O 0.546809 0.33725 0.092216 Uani 0.0093 4 1 d
O1d O 0.048276 0.340084 0.092446 Uani 0.0093 4 1 d
O3c O 0.345685 0.46082 0.140864 Uani 0.0117 4 1 d
O3d O 0.841751 0.45836 0.110082 Uani 0.0117 4 1 d
B1c B 0.417366 0.332036 0.129565 Uani 0.0074 4 1 d
B1d B 0.916932 0.332258 0.120887 Uani 0.0074 4 1 d
Li1c Li 0.667471 0.489735 0.157735 Uani 0.0181 4 1 d
Li1d Li 0.170045 0.505727 0.094955 Uani 0.0181 4 1 d

loop_
_atom_site_aniso_label
_atom_site_aniso_type_symbol
_atom_site_aniso_U_11
_atom_site_aniso_U_22
_atom_site_aniso_U_33
_atom_site_aniso_U_12
_atom_site_aniso_U_13
_atom_site_aniso_U_23
Fe1a Fe 0.009465 0.009954 0.01095 0.000469 0.000883 0.000744
Fe1b Fe 0.009465 0.009954 0.01095 0.000469 0.000883 0.000744
O2a O 0.008757 0.007184 0.011175 -0.001193 0.000479 0.000575
O2b O 0.008757 0.007184 0.011175 -0.001193 0.000479 0.000575
O1a O 0.006366 0.010611 0.010725 0.000409 0.001255 0.000986
O1b O 0.006366 0.010611 0.010725 0.000409 0.001255 0.000986
O3a O 0.009379 0.006977 0.018536 0.001829 0.002458 0.000603
O3b O 0.009379 0.006977 0.018536 0.001829 0.002458 0.000603
B1a B 0.006907 0.006881 0.008538 -0.000037 0.000181 -0.000726
B1b B 0.006907 0.006881 0.008538 -0.000037 0.000181 -0.000726
Li1a Li 0.012705 0.013086 0.028564 -0.000014 0.000899 -0.003068
Li1b Li 0.012705 0.013086 0.028564 -0.000014 0.000899 -0.003068
Fe1c Fe 0.009465 0.009954 0.01095 0.000469 0.000883 0.000744
Fe1d Fe 0.009465 0.009954 0.01095 0.000469 0.000883 0.000744
O2c O 0.008757 0.007184 0.011175 -0.001193 0.000479 0.000575
O2d O 0.008757 0.007184 0.011175 -0.001193 0.000479 0.000575
O1c O 0.006366 0.010611 0.010725 0.000409 0.001255 0.000986
O1d O 0.006366 0.010611 0.010725 0.000409 0.001255 0.000986
O3c O 0.009379 0.006977 0.018536 0.001829 0.002458 0.000603
O3d O 0.009379 0.006977 0.018536 0.001829 0.002458 0.000603
B1c B 0.006907 0.006881 0.008538 -0.000037 0.000181 -0.000726
B1d B 0.006907 0.006881 0.008538 -0.000037 0.000181 -0.000726
Li1c Li 0.012705 0.013086 0.028564 -0.000014 0.000899 -0.003068
Li1d Li 0.012705 0.013086 0.028564 -0.000014 0.000899 -0.003068

loop_
_atom_type_symbol
_atom_type_scat_dispersion_real
_atom_type_scat_dispersion_imag
_atom_type_scat_source
B 0.0013 0.0007 'International Tables Vol C tables 4.2.6.8 and 6.1.1.1'
Fe 0.3463 0.8444 'International Tables Vol C tables 4.2.6.8 and 6.1.1.1'
Li -0.0003 0.0001 'International Tables Vol C tables 4.2.6.8 and 6.1.1.1'
O 0.0106 0.0060 'International Tables Vol C tables 4.2.6.8 and 6.1.1.1'

loop_
_geom_angle_atom_site_label_1
_geom_angle_atom_site_label_2
_geom_angle_atom_site_label_3
_geom_angle_site_symmetry_1
_geom_angle_site_symmetry_3
_geom_angle
O2-2 Fe1-1 O1-1 1_655 . 119.924(4)
O2-2 Fe1-1 O1-2 1_655 3_665 91.491(8)
O2-2 Fe1-1 O21-1 1_655 2_655 85.315(8)
O2-2 Fe1-1 O31-2 1_655 . 123.3361(13)
O1-1 Fe1-1 O1-2 . 3_665 85.082(5)
O1-1 Fe1-1 O21-1 . 2_655 89.960(5)
O1-1 Fe1-1 O31-2 . . 116.521(5)
O1-2 Fe1-1 O21-1 3_665 2_655 171.7970(17)
O1-2 Fe1-1 O31-2 3_665 . 88.553(3)
O21-1 Fe1-1 O31-2 2_655 . 99.519(3)
O2-1 Fe1-2 O1-1 . 3_665 93.135(8)
O2-1 Fe1-2 O1-2 . . 124.128(4)
O2-1 Fe1-2 O21-2 . 2_655 86.090(8)
O2-1 Fe1-2 O31-1 . . 118.2462(18)
O1-1 Fe1-2 O1-2 3_665 . 86.603(5)
O1-1 Fe1-2 O21-2 3_665 2_655 174.6870(7)
O1-1 Fe1-2 O31-1 3_665 . 96.600(3)
O1-2 Fe1-2 O21-2 . 2_655 89.480(5)
O1-2 Fe1-2 O31-1 . . 117.251(5)
O21-2 Fe1-2 O31-1 2_655 . 88.384(3)
O2-1 B1-1 O1-1 . . 120.530(2)
O2-1 B1-1 O3-1 . . 119.088(5)
O1-1 B1-1 O3-1 . . 120.342(3)
O2-2 B1-2 O1-2 . . 119.858(3)
O2-2 B1-2 O3-2 . . 119.663(5)
O1-2 B1-2 O3-2 . . 120.406(3)
O1-1 Li-1 O3-2 . 1_655 115.713(5)
O1-1 Li-1 O21-2 . 1_565 117.019(5)
O1-1 Li-1 O31-1 . 2_655 102.755(6)
O3-2 Li-1 O21-2 1_655 1_565 115.4901(11)
O3-2 Li-1 O31-1 1_655 2_655 105.327(8)
O21-2 Li-1 O31-1 1_565 2_655 96.639(3)
O1-2 Li-2 O3-1 1_545 1_545 117.416(4)
O1-2 Li-2 O21-1 1_545 . 117.945(5)
O1-2 Li-2 O31-2 1_545 3_655 92.701(5)
O3-1 Li-2 O21-1 1_545 . 114.382(3)
O3-1 Li-2 O31-2 1_545 3_655 109.961(8)
O21-1 Li-2 O31-2 . 3_655 99.764(4)
O2-1 Fe11-1 O3-1 2_645 1_545 88.243(4)
O2-1 Fe11-1 O21-2 2_645 . 85.436(8)
O2-1 Fe11-1 O11-1 2_645 . 88.161(5)
O2-1 Fe11-1 O11-1 2_645 3_655 172.8050(9)
O3-1 Fe11-1 O21-2 1_545 . 120.7876(18)
O3-1 Fe11-1 O11-1 1_545 . 116.751(5)
O3-1 Fe11-1 O11-1 1_545 3_655 98.397(3)
O21-2 Fe11-1 O11-1 . . 121.776(4)
O21-2 Fe11-1 O11-1 . 3_655 93.465(8)
O11-1 Fe11-1 O11-1 . 3_655 86.377(5)
O2-2 Fe11-2 O3-2 2_545 1_545 99.574(3)
O2-2 Fe11-2 O21-1 2_545 . 85.959(8)
O2-2 Fe11-2 O11-2 2_545 . 91.328(5)
O2-2 Fe11-2 O11-2 2_545 3_555 173.527(2)
O3-2 Fe11-2 O21-1 1_545 . 120.5797(15)
O3-2 Fe11-2 O11-2 1_545 . 116.830(5)
O3-2 Fe11-2 O11-2 1_545 3_555 86.881(3)
O21-1 Fe11-2 O11-2 . . 122.161(4)
O21-1 Fe11-2 O11-2 . 3_555 91.178(8)
O11-2 Fe11-2 O11-2 . 3_555 85.276(5)
O21-1 B11-1 O11-1 . . 119.962(3)
O21-1 B11-1 O31-1 . . 119.050(5)
O11-1 B11-1 O31-1 . . 120.979(3)
O21-2 B11-2 O11-2 . 1_655 120.320(3)
O21-2 B11-2 O31-2 . . 119.718(5)
O11-2 B11-2 O31-2 1_655 . 119.936(3)
O2-1 Li1-1 O3-1 . 2_645 96.749(3)
O2-1 Li1-1 O11-1 . . 117.092(5)
O2-1 Li1-1 O31-2 . . 115.6731(11)
O3-1 Li1-1 O11-1 2_645 . 102.971(6)
O3-1 Li1-1 O31-2 2_645 . 105.589(8)
O11-1 Li1-1 O31-2 . . 115.090(5)
O2-2 Li1-2 O3-2 . 3_565 100.023(4)
O2-2 Li1-2 O11-2 . . 117.921(5)
O2-2 Li1-2 O31-1 . . 114.008(3)
O3-2 Li1-2 O11-2 3_565 . 92.148(5)
O3-2 Li1-2 O31-1 3_565 . 110.612(8)
O11-2 Li1-2 O31-1 . . 117.602(4)

loop_
_geom_bond_atom_site_label_1
_geom_bond_atom_site_label_2
_geom_bond_site_symmetry_2
_geom_bond_distance
Fe1-1 O2-2 1_655 2.0351(2)
Fe1-1 O1-1 . 2.0449(2)
Fe1-1 O1-2 3_665 2.2372(4)
Fe1-1 O21-1 2_655 2.2193(4)
Fe1-1 O31-2 . 1.9703(3)
Fe1-2 O2-1 . 2.0172(2)
Fe1-2 O1-1 3_665 2.2084(4)
Fe1-2 O1-2 . 2.0130(2)
Fe1-2 O21-2 2_655 2.2726(4)
Fe1-2 O31-1 . 1.9926(3)
B1-1 O2-1 . 1.3762(2)
B1-1 O1-1 . 1.38308(17)
B1-1 O3-1 . 1.36869(18)
B1-2 O2-2 . 1.38819(19)
B1-2 O1-2 . 1.38007(17)
B1-2 O3-2 . 1.36299(17)
Li-1 O1-1 . 1.9542(2)
Li-1 O3-2 1_655 1.8789(2)
Li-1 O21-2 1_565 1.9214(3)
Li-1 O31-1 2_655 2.0663(4)
Li-2 O1-2 1_545 1.9474(2)
Li-2 O3-1 1_545 1.9133(2)
Li-2 O21-1 . 1.9053(3)
Li-2 O31-2 3_655 2.1174(4)
Fe11-1 O2-1 2_645 2.2962(4)
Fe11-1 O3-1 1_545 1.9759(3)
Fe11-1 O21-2 . 2.0183(2)
Fe11-1 O11-1 . 2.0451(2)
Fe11-1 O11-1 3_655 2.1779(4)
Fe11-2 O2-2 2_545 2.1958(4)
Fe11-2 O3-2 1_545 1.9881(3)
Fe11-2 O21-1 . 2.0340(2)
Fe11-2 O11-2 . 2.0134(2)
Fe11-2 O11-2 3_555 2.2677(4)
B11-1 O21-1 . 1.3857(2)
B11-1 O11-1 . 1.38187(17)
B11-1 O31-1 . 1.36460(18)
B11-2 O21-2 . 1.37882(19)
B11-2 O11-2 1_655 1.38230(16)
B11-2 O31-2 . 1.36791(17)
Li1-1 O2-1 . 1.9026(3)
Li1-1 O3-1 2_645 2.0848(4)
Li1-1 O11-1 . 1.9677(2)
Li1-1 O31-2 . 1.8738(2)
Li1-2 O2-2 . 1.9218(3)
Li1-2 O3-2 3_565 2.1331(4)
Li1-2 O11-2 . 1.9351(2)
Li1-2 O31-1 . 1.9280(2)
